data_7233291
loop_
_publ_author_name
'Hlou\<skov\'a, Zuzana'
'Klikar, Milan'
'Pytela, Old\<rich'
'Almonasy, Numan'
'R\%u\<zi\<cka, Ale\<s'
'Jandov\'a, Veronika'
'Bure\<s, Filip'

_publ_section_title
;
 Structural elaboration of dicyanopyrazine: towards push--pull molecules
 with tailored photoredox activity
;
_journal_issue 41
_journal_name_full 'RSC Advances'
_journal_page_first 23797
_journal_paper_doi 10.1039/C9RA04731J
_journal_volume 9
_journal_year 2019
_chemical_formula_moiety 'C8 H6 N4 O2'
_chemical_formula_sum 'C8 H6 N4 O2'
_chemical_formula_weight 190.17
_space_group_crystal_system orthorhombic
_space_group_IT_number 62
_space_group_name_Hall '-P 2ac 2n'
_space_group_name_H-M_alt 'P n m a'
_symmetry_space_group_name_Hall '-P 2ac 2n'
_symmetry_space_group_name_H-M 'P n m a'
_atom_sites_solution_hydrogens geom
_audit_creation_method 'APEX3 v2016.5-0'
_audit_update_record
;
2019-02-16 deposited with the CCDC.    2019-07-15 downloaded from the CCDC.
;
_cell_angle_alpha 90
_cell_angle_beta 90
_cell_angle_gamma 90
_cell_formula_units_Z 4
_cell_length_a 9.3323(7)
_cell_length_b 14.8768(11)
_cell_length_c 6.3126(5)
_cell_measurement_reflns_used 8519
_cell_measurement_temperature 150(2)
_cell_measurement_theta_max 27.5
_cell_measurement_theta_min 1
_cell_volume 876.41(12)
_computing_cell_refinement 'APEX3 v2016.5-0 (Bruker AXS)'
_computing_data_collection 'Bruker Instrument Service vV6.2.3'
_computing_data_reduction 'SAINT V8.37A (Bruker AXS Inc., 2015)'
_computing_molecular_graphics 'Platon (Spek, 2009)'
_computing_publication_material 'Platon (Spek, 2009)'
_computing_structure_refinement 'SHELXL-2014/7 (Sheldrick, 2014)'
_computing_structure_solution 'XT, VERSION 2014/5'
_diffrn_ambient_temperature 150(2)
_diffrn_detector_area_resol_mean 10.4167
_diffrn_measured_fraction_theta_full 0.995
_diffrn_measured_fraction_theta_max 0.996
_diffrn_measurement_device_type 'Bruker D8 - Venture'
_diffrn_measurement_method '\f and \w scans to fill the Ewald sphere'
_diffrn_radiation_type MoK\a
_diffrn_radiation_wavelength 0.71073
_diffrn_reflns_av_R_equivalents 0.0557
_diffrn_reflns_av_unetI/netI 0.0291
_diffrn_reflns_Laue_measured_fraction_full 0.995
_diffrn_reflns_Laue_measured_fraction_max 0.996
_diffrn_reflns_limit_h_max 11
_diffrn_reflns_limit_h_min -12
_diffrn_reflns_limit_k_max 18
_diffrn_reflns_limit_k_min -19
_diffrn_reflns_limit_l_max 8
_diffrn_reflns_limit_l_min -8
_diffrn_reflns_number 7842
_diffrn_reflns_point_group_measured_fraction_full 0.995
_diffrn_reflns_point_group_measured_fraction_max 0.996
_diffrn_reflns_theta_full 25.242
_diffrn_reflns_theta_max 27.513
_diffrn_reflns_theta_min 3.506
_diffrn_source 'sealed X-ray tube'
_exptl_absorpt_coefficient_mu 0.109
_exptl_absorpt_correction_T_max 0.7456
_exptl_absorpt_correction_T_min 0.6553
_exptl_absorpt_correction_type multi-scan
_exptl_absorpt_process_details
;
SADABS-2016/2 - Bruker AXS area detector
scaling and absorption correction
;
_exptl_crystal_colour 'translucent colourless'
_exptl_crystal_density_diffrn 1.441
_exptl_crystal_description block
_exptl_crystal_F_000 392
_exptl_crystal_size_max 0.47
_exptl_crystal_size_mid 0.34
_exptl_crystal_size_min 0.21
_refine_diff_density_max 0.310
_refine_diff_density_min -0.235
_refine_diff_density_rms 0.045
_refine_ls_extinction_method none
_refine_ls_goodness_of_fit_ref 1.073
_refine_ls_hydrogen_treatment constr
_refine_ls_matrix_type full
_refine_ls_number_parameters 65
_refine_ls_number_reflns 1043
_refine_ls_number_restraints 0
_refine_ls_restrained_S_all 1.073
_refine_ls_R_factor_all 0.0606
_refine_ls_R_factor_gt 0.0431
_refine_ls_shift/su_max 0.000
_refine_ls_shift/su_mean 0.000
_refine_ls_structure_factor_coef Fsqd
_refine_ls_weighting_details 'w=1/[\s^2^(Fo^2^)+(0.0580P)^2^+0.1812P] where P=(Fo^2^+2Fc^2^)/3'
_refine_ls_weighting_scheme calc
_refine_ls_wR_factor_gt 0.1016
_refine_ls_wR_factor_ref 0.1093
_reflns_Friedel_coverage 0.000
_reflns_number_gt 826
_reflns_number_total 1043
_reflns_threshold_expression 'I > 2\s(I)'
_cod_data_source_file c9ra04731j2.cif
_cod_data_source_block 7
_cod_database_code 7233291
_shelx_space_group_comment
;
The symmetry employed for this shelxl refinement is uniquely defined
by the following loop, which should always be used as a source of
symmetry information in preference to the above space-group names.
They are only intended as comments.
;
_exptl_absorpt_special_details
;
The ratio of minimum to maximum
apparent transmission was 0.879
;

loop_
_space_group_symop_operation_xyz
'x, y, z'
'-x+1/2, -y, z+1/2'
'-x, y+1/2, -z'
'x+1/2, -y+1/2, -z+1/2'
'-x, -y, -z'
'x-1/2, y, -z-1/2'
'x, -y-1/2, z'
'-x-1/2, y-1/2, z-1/2'

loop_
_atom_site_label
_atom_site_type_symbol
_atom_site_fract_x
_atom_site_fract_y
_atom_site_fract_z
_atom_site_U_iso_or_equiv
_atom_site_adp_type
_atom_site_occupancy
_atom_site_site_symmetry_order
_atom_site_calc_flag
_atom_site_refinement_flags_posn
_atom_site_refinement_flags_adp
O1 O 0.20140(11) 0.33803(6) 0.12385(15) 0.0232(3) Uani 1 1 d . .
C1 C 0.39526(14) 0.29614(9) 0.58811(19) 0.0186(3) Uani 1 1 d . .
N1 N 0.33281(12) 0.34456(7) 0.43185(18) 0.0195(3) Uani 1 1 d . .
N2 N 0.51584(15) 0.38298(10) 0.8949(2) 0.0366(4) Uani 1 1 d . .
C2 C 0.26966(14) 0.29857(9) 0.2825(2) 0.0183(3) Uani 1 1 d . .
C3 C 0.46277(16) 0.34515(10) 0.7578(2) 0.0238(3) Uani 1 1 d . .
C4 C 0.19591(17) 0.43570(9) 0.1295(2) 0.0267(4) Uani 1 1 d . .
H4A H 0.2936 0.4598 0.1289 0.040 Uiso 1 1 calc R U
H4B H 0.1464 0.4552 0.2584 0.040 Uiso 1 1 calc R U
H4C H 0.1440 0.4578 0.0050 0.040 Uiso 1 1 calc R U

loop_
_atom_site_aniso_label
_atom_site_aniso_U_11
_atom_site_aniso_U_22
_atom_site_aniso_U_33
_atom_site_aniso_U_23
_atom_site_aniso_U_13
_atom_site_aniso_U_12
O1 0.0293(6) 0.0171(5) 0.0232(5) 0.0029(4) -0.0070(4) 0.0003(4)
C1 0.0145(6) 0.0230(7) 0.0183(7) -0.0018(5) 0.0009(5) -0.0004(5)
N1 0.0189(6) 0.0186(6) 0.0210(6) -0.0002(4) -0.0002(5) -0.0008(5)
N2 0.0347(8) 0.0415(8) 0.0335(7) -0.0113(6) -0.0095(6) -0.0002(6)
C2 0.0162(7) 0.0200(7) 0.0188(7) 0.0006(5) 0.0009(5) 0.0002(5)
C3 0.0212(7) 0.0262(7) 0.0241(7) -0.0007(6) -0.0015(6) 0.0015(6)
C4 0.0364(8) 0.0166(7) 0.0270(7) 0.0037(6) -0.0051(6) 0.0015(6)

loop_
_atom_type_symbol
_atom_type_description
_atom_type_scat_dispersion_real
_atom_type_scat_dispersion_imag
_atom_type_scat_source
C C 0.0033 0.0016 'International Tables Vol C Tables 4.2.6.8 and 6.1.1.4'
H H 0.0000 0.0000 'International Tables Vol C Tables 4.2.6.8 and 6.1.1.4'
N N 0.0061 0.0033 'International Tables Vol C Tables 4.2.6.8 and 6.1.1.4'
O O 0.0106 0.0060 'International Tables Vol C Tables 4.2.6.8 and 6.1.1.4'

loop_
_geom_angle_atom_site_label_1
_geom_angle_atom_site_label_2
_geom_angle_atom_site_label_3
_geom_angle
_geom_angle_site_symmetry_1
_geom_angle_site_symmetry_3
C2 O1 C4 116.19(11) . .
N1 C1 C1 122.16(7) . 7_565
N1 C1 C3 117.44(12) . .
C1 C1 C3 120.41(8) 7_565 .
C2 N1 C1 116.22(11) . .
N1 C2 O1 122.08(12) . .
N1 C2 C2 121.61(8) . 7_565
O1 C2 C2 116.31(7) . 7_565
N2 C3 C1 178.85(16) . .
O1 C4 H4A 109.5 . .
O1 C4 H4B 109.5 . .
H4A C4 H4B 109.5 . .
O1 C4 H4C 109.5 . .
H4A C4 H4C 109.5 . .
H4B C4 H4C 109.5 . .

loop_
_geom_bond_atom_site_label_1
_geom_bond_atom_site_label_2
_geom_bond_distance
_geom_bond_site_symmetry_2
O1 C2 1.3244(16) .
O1 C4 1.4544(16) .
C1 N1 1.3534(17) .
C1 C1 1.373(3) 7_565
C1 C3 1.4408(19) .
N1 C2 1.3052(17) .
N2 C3 1.1453(19) .
C2 C2 1.445(3) 7_565
C4 H4A 0.9800 .
C4 H4B 0.9800 .
C4 H4C 0.9800 .
